data_4326426
loop_
_publ_author_name
'M. S\'anchez-And\'ujar'
'S. Presedo'
'S. Y\'a\~nez-Vilar'
'S. Castro-Garc\'ia'
'J. Shamir'
'M. A. Se\~nar\'is-Rodr\'iguez'

_publ_contact_author_address
;Universidad A Coruna
Facultad de Ciencias
Campus da Zapateira
15071 A Coruna (Spain)
;
_publ_contact_author_email tonasr@udc.es
_publ_contact_author_fax '+34 981167065'
_publ_contact_author_name 'M.A. Senaris-R'
_publ_contact_author_phone '+34 981167000'
_publ_section_title
;
 Correction to Characterization of the Order-Disorder Dielectric
 Transition in the Hybrid Organic-Inorganic Perovskite-like Formate
 Mn(HCOO)3[(CH3)2NH2]
;
_journal_name_full 'Inorganic Chemistry'
_journal_page_first 9734
_journal_page_last 9734
_journal_paper_doi 10.1021/ic201638t
_journal_volume 50
_journal_year 2011
_chemical_formula_moiety 'C3 H3 Mn O6, C2 H8 N'
_chemical_formula_sum 'C5 H11 Mn N O6'
_chemical_formula_weight 236.09
_chemical_name_systematic
;
 ?
;
_space_group_IT_number 9
_symmetry_cell_setting monoclinic
_symmetry_space_group_name_Hall 'C -2yc'
_symmetry_space_group_name_H-M 'C 1 c 1'
_atom_sites_solution_hydrogens geom
_atom_sites_solution_primary direct
_atom_sites_solution_secondary difmap
_audit_creation_method SHELXL-97
_cell_angle_alpha 90.00
_cell_angle_beta 120.694(2)
_cell_angle_gamma 90.00
_cell_formula_units_Z 4
_cell_length_a 14.345(2)
_cell_length_b 8.3232(13)
_cell_length_c 8.8793(14)
_cell_measurement_reflns_used 1309
_cell_measurement_temperature 100(2)
_cell_measurement_theta_max 27.238
_cell_measurement_theta_min 3.303
_cell_volume 911.6(2)
_computing_cell_refinement 'SAINT V7.12A Bruker Nonius 2004'
_computing_data_collection 'Apex2 V.1.0-27 Bruker Nonius 2005'
_computing_data_reduction 'SAINT & XPREP V.6.14 2003 Bruker-AXS'
_computing_structure_refinement 'SHELXL-97 (Sheldrick, 1997)'
_computing_structure_solution SHELXS-97
_diffrn_ambient_temperature 100(2)
_diffrn_measured_fraction_theta_full 0.996
_diffrn_measured_fraction_theta_max 0.996
_diffrn_measurement_device_type 'APEXII area detector'
_diffrn_measurement_method 'phi and omega scans'
_diffrn_radiation_monochromator graphite
_diffrn_radiation_source 'fine-focus sealed tube'
_diffrn_radiation_type MoK\a
_diffrn_radiation_wavelength 0.71073
_diffrn_reflns_av_R_equivalents 0.0337
_diffrn_reflns_av_sigmaI/netI 0.0474
_diffrn_reflns_limit_h_max 19
_diffrn_reflns_limit_h_min -19
_diffrn_reflns_limit_k_max 11
_diffrn_reflns_limit_k_min -10
_diffrn_reflns_limit_l_max 11
_diffrn_reflns_limit_l_min -10
_diffrn_reflns_number 4888
_diffrn_reflns_theta_full 28.33
_diffrn_reflns_theta_max 28.33
_diffrn_reflns_theta_min 2.95
_exptl_absorpt_coefficient_mu 1.447
_exptl_absorpt_correction_T_max 0.9188
_exptl_absorpt_correction_T_min 0.7721
_exptl_absorpt_correction_type multi-scan
_exptl_absorpt_process_details
; SADABS: Area-Detector Absorption Correction. Bruker-AXS
  Release 2004/1, in Apex2 suite package, (2004).
;
_exptl_crystal_colour colourless
_exptl_crystal_density_diffrn 1.720
_exptl_crystal_description prism
_exptl_crystal_F_000 484
_exptl_crystal_size_max 0.19
_exptl_crystal_size_mid 0.09
_exptl_crystal_size_min 0.06
_refine_diff_density_max 0.745
_refine_diff_density_min -0.481
_refine_diff_density_rms 0.085
_refine_ls_abs_structure_details 'Flack H D (1983), Acta Cryst. A39, 876-881'
_refine_ls_abs_structure_Flack 0.46(4)
_refine_ls_extinction_method none
_refine_ls_goodness_of_fit_ref 1.018
_refine_ls_hydrogen_treatment mixed
_refine_ls_matrix_type full
_refine_ls_number_parameters 127
_refine_ls_number_reflns 1947
_refine_ls_number_restraints 2
_refine_ls_restrained_S_all 1.017
_refine_ls_R_factor_all 0.0483
_refine_ls_R_factor_gt 0.0370
_refine_ls_shift/su_max 0.001
_refine_ls_shift/su_mean 0.000
_refine_ls_structure_factor_coef Fsqd
_refine_ls_weighting_details 'calc w=1/[\s^2^(Fo^2^)+(0.0505P)^2^+0.0000P] where P=(Fo^2^+2Fc^2^)/3'
_refine_ls_weighting_scheme calc
_refine_ls_wR_factor_gt 0.0837
_refine_ls_wR_factor_ref 0.0901
_reflns_number_gt 1618
_reflns_number_total 1947
_reflns_threshold_expression >2sigma(I)
_cod_data_source_file ic201638t_si_001_1.cif
_cod_data_source_block Mn(CHOO)3-NH2(CH3)2_low_temperature
_cod_original_sg_symbol_H-M 'C c'
_cod_database_code 4326426

loop_
_symmetry_equiv_pos_as_xyz
'x, y, z'
'x, -y, z+1/2'
'x+1/2, y+1/2, z'
'x+1/2, -y+1/2, z+1/2'

loop_
_atom_site_label
_atom_site_type_symbol
_atom_site_fract_x
_atom_site_fract_y
_atom_site_fract_z
_atom_site_U_iso_or_equiv
_atom_site_adp_type
_atom_site_occupancy
_atom_site_symmetry_multiplicity
_atom_site_calc_flag
_atom_site_refinement_flags
O1 O 0.2340(2) 0.3565(4) 0.0618(4) 0.0147(8) Uani 1 1 d .
C1 C 0.3242(7) 0.2881(3) 0.1471(11) 0.0141(6) Uani 1 1 d .
H1 H 0.3248 0.1764 0.1480 0.017 Uiso 1 1 calc R
C2 C 0.0502(4) 0.5281(6) -0.3491(7) 0.0116(10) Uani 1 1 d .
H2 H 0.0975 0.4655 -0.3668 0.014 Uiso 1 1 calc R
C3 C 0.1117(4) 0.0246(6) -0.3434(7) 0.0132(12) Uani 1 1 d .
H3 H 0.0941 -0.0537 -0.2872 0.016 Uiso 1 1 calc R
C4 C 0.2731(6) 0.7282(7) -0.0024(10) 0.0228(16) Uani 1 1 d .
H4A H 0.2746 0.6829 -0.1006 0.034 Uiso 1 1 calc R
H4B H 0.2638 0.8425 -0.0169 0.034 Uiso 1 1 calc R
H4C H 0.2140 0.6826 0.0045 0.034 Uiso 1 1 calc R
O6 O 0.0222(2) 0.3385(4) 0.0753(4) 0.0122(8) Uani 1 1 d .
N1 N 0.3776(3) 0.6917(4) 0.1624(5) 0.0151(7) Uani 1 1 d .
O5 O 0.4132(3) 0.3582(4) 0.2305(4) 0.0162(9) Uani 1 1 d .
O4 O 0.1212(3) 0.0217(4) 0.0309(4) 0.0160(8) Uani 1 1 d .
C5 C 0.3802(6) 0.7555(6) 0.3196(10) 0.0202(17) Uani 1 1 d .
H5A H 0.4479 0.7277 0.4219 0.030 Uiso 1 1 calc R
H5B H 0.3216 0.7101 0.3282 0.030 Uiso 1 1 calc R
H5C H 0.3728 0.8703 0.3109 0.030 Uiso 1 1 calc R
H12 H 0.435(4) 0.739(5) 0.144(7) 0.022(13) Uiso 1 1 d .
H11 H 0.384(4) 0.597(5) 0.161(6) 0.025(12) Uiso 1 1 d .
Mn1 Mn 0.07462(12) 0.24816(8) -0.1038(2) 0.00880(13) Uani 1 1 d .
O3 O 0.1232(2) 0.1655(4) -0.2845(4) 0.0150(8) Uani 1 1 d .
O2 O 0.0187(3) 0.4737(4) -0.2512(4) 0.0153(8) Uani 1 1 d .

loop_
_atom_site_aniso_label
_atom_site_aniso_U_11
_atom_site_aniso_U_22
_atom_site_aniso_U_33
_atom_site_aniso_U_23
_atom_site_aniso_U_13
_atom_site_aniso_U_12
O1 0.013(2) 0.007(2) 0.020(2) 0.0001(13) 0.0059(17) -0.0012(14)
C1 0.0167(14) 0.0135(14) 0.0149(15) 0.002(4) 0.0102(12) -0.005(4)
C2 0.012(2) 0.005(2) 0.020(3) -0.0018(19) 0.0087(19) -0.0034(17)
C3 0.013(2) 0.013(3) 0.015(3) 0.001(2) 0.009(2) -0.0028(19)
C4 0.022(3) 0.021(3) 0.024(3) 0.004(2) 0.010(3) -0.001(2)
O6 0.0183(19) 0.0073(19) 0.015(2) -0.0030(14) 0.0116(15) -0.0025(14)
N1 0.0180(16) 0.0051(15) 0.0248(19) 0.0002(14) 0.0127(14) 0.0012(13)
O5 0.0123(19) 0.016(2) 0.019(2) 0.0017(15) 0.0067(16) -0.0009(14)
O4 0.0234(18) 0.011(2) 0.018(2) 0.0038(14) 0.0133(15) 0.0051(15)
C5 0.018(3) 0.022(3) 0.019(3) 0.0033(18) 0.008(2) -0.0034(17)
Mn1 0.0106(2) 0.0052(2) 0.0119(2) 0.00036(17) 0.00665(17) 0.00016(16)
O3 0.0174(19) 0.009(2) 0.020(2) -0.0030(16) 0.0106(17) -0.0017(15)
O2 0.0219(18) 0.0094(19) 0.021(2) 0.0065(15) 0.0153(16) 0.0046(15)

loop_
_atom_type_symbol
_atom_type_description
_atom_type_scat_dispersion_real
_atom_type_scat_dispersion_imag
_atom_type_scat_source
C C 0.0033 0.0016 'International Tables Vol C Tables 4.2.6.8 and 6.1.1.4'
H H 0.0000 0.0000 'International Tables Vol C Tables 4.2.6.8 and 6.1.1.4'
N N 0.0061 0.0033 'International Tables Vol C Tables 4.2.6.8 and 6.1.1.4'
O O 0.0106 0.0060 'International Tables Vol C Tables 4.2.6.8 and 6.1.1.4'
Mn Mn 0.3368 0.7283 'International Tables Vol C Tables 4.2.6.8 and 6.1.1.4'

loop_
_geom_angle_atom_site_label_1
_geom_angle_atom_site_label_2
_geom_angle_atom_site_label_3
_geom_angle
_geom_angle_site_symmetry_1
_geom_angle_site_symmetry_3
C1 O1 Mn1 128.5(3) . .
O5 C1 O1 125.1(3) . .
O5 C1 H1 117.4 . .
O1 C1 H1 117.4 . .
O6 C2 O2 124.2(4) 2_564 .
O6 C2 H2 117.9 2_564 .
O2 C2 H2 117.9 . .
O4 C3 O3 127.3(5) 2_554 .
O4 C3 H3 116.4 2_554 .
O3 C3 H3 116.4 . .
N1 C4 H4A 109.5 . .
N1 C4 H4B 109.5 . .
H4A C4 H4B 109.5 . .
N1 C4 H4C 109.5 . .
H4A C4 H4C 109.5 . .
H4B C4 H4C 109.5 . .
C2 O6 Mn1 123.6(3) 2_565 .
C5 N1 C4 112.4(5) . .
C5 N1 H12 113(3) . .
C4 N1 H12 105(3) . .
C5 N1 H11 115(4) . .
C4 N1 H11 104(4) . .
H12 N1 H11 107(4) . .
C1 O5 Mn1 128.2(3) . 4
C3 O4 Mn1 128.5(3) 2 .
N1 C5 H5A 109.5 . .
N1 C5 H5B 109.5 . .
H5A C5 H5B 109.5 . .
N1 C5 H5C 109.5 . .
H5A C5 H5C 109.5 . .
H5B C5 H5C 109.5 . .
O4 Mn1 O3 90.46(13) . .
O4 Mn1 O1 93.80(14) . .
O3 Mn1 O1 90.46(14) . .
O4 Mn1 O2 176.95(18) . .
O3 Mn1 O2 89.29(15) . .
O1 Mn1 O2 89.24(13) . .
O4 Mn1 O5 86.63(13) . 4_454
O3 Mn1 O5 90.24(14) . 4_454
O1 Mn1 O5 179.18(18) . 4_454
O2 Mn1 O5 90.33(14) . 4_454
O4 Mn1 O6 91.19(14) . .
O3 Mn1 O6 178.28(17) . .
O1 Mn1 O6 89.92(14) . .
O2 Mn1 O6 89.04(13) . .
O5 Mn1 O6 89.38(13) 4_454 .
C3 O3 Mn1 125.4(3) . .
C2 O2 Mn1 124.9(3) . .

loop_
_geom_bond_atom_site_label_1
_geom_bond_atom_site_label_2
_geom_bond_distance
_geom_bond_site_symmetry_2
O1 C1 1.254(8) .
O1 Mn1 2.184(4) .
C1 O5 1.246(8) .
C1 H1 0.9300 .
C2 O6 1.253(6) 2_564
C2 O2 1.251(6) .
C2 H2 0.9300 .
C3 O4 1.252(6) 2_554
C3 O3 1.260(6) .
C3 H3 0.9300 .
C4 N1 1.497(8) .
C4 H4A 0.9600 .
C4 H4B 0.9600 .
C4 H4C 0.9600 .
O6 C2 1.253(6) 2_565
O6 Mn1 2.210(4) .
N1 C5 1.476(8) .
N1 H12 0.99(5) .
N1 H11 0.80(4) .
O5 Mn1 2.198(4) 4
O4 C3 1.252(6) 2
O4 Mn1 2.148(4) .
C5 H5A 0.9600 .
C5 H5B 0.9600 .
C5 H5C 0.9600 .
Mn1 O3 2.162(4) .
Mn1 O2 2.193(4) .
Mn1 O5 2.198(4) 4_454
